data_7153119
loop_
_publ_author_name
'Vangala, Madhuri'
'Dhokale, Snehal A.'
'Gawade, Rupesh L.'
'Pattuparambil, Rajamohanan R.'
'Puranik, Vedavati G.'
'Dhavale, Dilip D.'

_publ_section_title
;
 Sugar furanoid trans-vicinal diacid as a \g-turn inducer: synthesis and
 conformational study.
;
_journal_issue 40
_journal_name_full 'Organic &amp; biomolecular chemistry'
_journal_page_first 6874
_journal_page_last 6878
_journal_paper_doi 10.1039/c3ob41462k
_journal_volume 11
_journal_year 2013
_chemical_formula_moiety 'C13 H19 Cl3 O6'
_chemical_formula_sum 'C13 H19 Cl3 O6'
_chemical_formula_weight 377.63
_chemical_melting_point 410.1(10)
_chemical_name_common Sugar
_chemical_name_systematic
; 
 ? 
;
_space_group_IT_number 4
_symmetry_cell_setting monoclinic
_symmetry_space_group_name_Hall 'P 2yb'
_symmetry_space_group_name_H-M 'P 1 21 1'
_atom_sites_solution_hydrogens geom
_atom_sites_solution_primary direct
_atom_sites_solution_secondary difmap
_audit_creation_method SHELXL-97
_cell_angle_alpha 90.00
_cell_angle_beta 90.639(1)
_cell_angle_gamma 90.00
_cell_formula_units_Z 2
_cell_length_a 5.8916(4)
_cell_length_b 9.9811(6)
_cell_length_c 14.2720(9)
_cell_measurement_reflns_used 3785
_cell_measurement_temperature 296(2)
_cell_measurement_theta_max 27.97
_cell_measurement_theta_min 2.49
_cell_volume 839.21(9)
_computing_cell_refinement 'BRUKER SAINT'
_computing_data_collection 'BRUKER SMART'
_computing_data_reduction 'BRUKER SAINT'
_computing_molecular_graphics 'SHELXTL, PyMOL and PLATON'
_computing_publication_material SHELXTL
_computing_structure_refinement 'SHELXL-97 (Sheldrick, 1997)'
_computing_structure_solution 'SHELXS-97 (Sheldrick, 1990)'
_diffrn_ambient_temperature 296(2)
_diffrn_measured_fraction_theta_full 0.996
_diffrn_measured_fraction_theta_max 0.996
_diffrn_measurement_device 'Bruker Smart APEX'
_diffrn_measurement_device_type 'CCD Area Detector'
_diffrn_measurement_method 'Omega Scan'
_diffrn_radiation_monochromator graphite
_diffrn_radiation_source 'fine-focus sealed tube'
_diffrn_radiation_type MoK\a
_diffrn_radiation_wavelength 0.71073
_diffrn_reflns_av_R_equivalents 0.0163
_diffrn_reflns_av_sigmaI/netI 0.0241
_diffrn_reflns_limit_h_max 6
_diffrn_reflns_limit_h_min -6
_diffrn_reflns_limit_k_max 10
_diffrn_reflns_limit_k_min -11
_diffrn_reflns_limit_l_max 15
_diffrn_reflns_limit_l_min -16
_diffrn_reflns_number 4225
_diffrn_reflns_theta_full 25.00
_diffrn_reflns_theta_max 25.00
_diffrn_reflns_theta_min 2.49
_exptl_absorpt_coefficient_mu 0.570
_exptl_absorpt_correction_T_max 0.9194
_exptl_absorpt_correction_T_min 0.8042
_exptl_absorpt_correction_type multi-scan
_exptl_absorpt_process_details 'Bruker SADABS'
_exptl_crystal_colour colourless
_exptl_crystal_density_diffrn 1.494
_exptl_crystal_density_method 'not measured'
_exptl_crystal_description needle
_exptl_crystal_F_000 392
_exptl_crystal_size_max 0.40
_exptl_crystal_size_mid 0.25
_exptl_crystal_size_min 0.15
_refine_diff_density_max 0.312
_refine_diff_density_min -0.269
_refine_diff_density_rms 0.098
_refine_ls_abs_structure_details 'Flack H D (1983), Acta Cryst. A39, 876-881'
_refine_ls_abs_structure_Flack -0.01(5)
_refine_ls_extinction_coef 0.078(4)
_refine_ls_extinction_expression Fc^*^=kFc[1+0.001xFc^2^\l^3^/sin(2\q)]^-1/4^
_refine_ls_extinction_method SHELXL
_refine_ls_goodness_of_fit_ref 1.139
_refine_ls_hydrogen_treatment riding
_refine_ls_matrix_type full
_refine_ls_number_parameters 205
_refine_ls_number_reflns 2381
_refine_ls_number_restraints 1
_refine_ls_restrained_S_all 1.138
_refine_ls_R_factor_all 0.0255
_refine_ls_R_factor_gt 0.0253
_refine_ls_shift/su_max 0.000
_refine_ls_shift/su_mean 0.000
_refine_ls_structure_factor_coef Fsqd
_refine_ls_weighting_details 'calc w=1/[\s^2^(Fo^2^)+(0.0372P)^2^+0.0925P] where P=(Fo^2^+2Fc^2^)/3'
_refine_ls_weighting_scheme calc
_refine_ls_wR_factor_gt 0.0651
_refine_ls_wR_factor_ref 0.0653
_reflns_number_gt 2355
_reflns_number_total 2381
_reflns_threshold_expression >2sigma(I)
_cod_data_source_file c3ob41462k.txt
_cod_data_source_block C13H19Cl3O6compound2
_cod_depositor_comments
;
The following automatic conversions were performed:

'_chemical_melting_point' value '136-138 degree centigrade' was
changed to '410.1(10)' - it was converted from degrees Celsius(C) to
Kelvins(K), the average value was taken and precision was
estimated.

'_symmetry_cell_setting' value 'Monoclinic' changed to
'monoclinic' according to
/home/saulius/struct/CIF-dictionaries/cif_core.dic dictionary named
'cif_core.dic' version 2.4.2 from 2011-04-26.

Automatic conversion script
Id: cif_fix_values 1891 2012-01-12 08:04:46Z andrius 
;
_cod_original_sg_symbol_H-M P21
_cod_database_code 7153119

loop_
_symmetry_equiv_pos_as_xyz
'x, y, z'
'-x, y+1/2, -z'

loop_
_atom_site_label
_atom_site_type_symbol
_atom_site_fract_x
_atom_site_fract_y
_atom_site_fract_z
_atom_site_U_iso_or_equiv
_atom_site_adp_type
_atom_site_occupancy
_atom_site_symmetry_multiplicity
_atom_site_calc_flag
_atom_site_refinement_flags
Cl1 Cl 0.67458(12) 0.72071(6) 0.39581(4) 0.05302(18) Uani 1 1 d .
Cl2 Cl 0.34280(8) 0.91446(7) 0.45305(3) 0.04550(16) Uani 1 1 d .
Cl3 Cl 0.80837(9) 0.94002(7) 0.51288(3) 0.04803(17) Uani 1 1 d .
O1 O 0.3406(2) 1.06848(15) 0.26251(11) 0.0376(3) Uani 1 1 d .
O2 O 0.5435(3) 1.25954(18) 0.22656(13) 0.0535(5) Uani 1 1 d .
O3 O 0.8461(3) 1.20247(16) 0.31945(11) 0.0434(4) Uani 1 1 d .
O4 O 0.5414(3) 0.74615(17) 0.18024(10) 0.0471(4) Uani 1 1 d .
O5 O 0.3218(3) 0.81501(19) 0.05866(11) 0.0506(4) Uani 1 1 d .
O6 O 0.8985(2) 0.94381(16) 0.30239(10) 0.0374(3) Uani 1 1 d .
H6 H 0.9781 1.0111 0.3002 0.056 Uiso 1 1 calc R
C1 C 0.4509(4) 1.1817(2) 0.29977(15) 0.0393(5) Uani 1 1 d .
H1 H 0.3497 1.2347 0.3392 0.047 Uiso 1 1 calc R
C2 C 0.6593(4) 1.1321(2) 0.35477(14) 0.0347(5) Uani 1 1 d .
H2 H 0.6427 1.1458 0.4223 0.042 Uiso 1 1 calc R
C3 C 0.6798(3) 0.9793(2) 0.32945(13) 0.0291(4) Uani 1 1 d .
C4 C 0.5091(3) 0.9675(2) 0.24531(13) 0.0327(4) Uani 1 1 d .
H4 H 0.5913 0.9960 0.1894 0.039 Uiso 1 1 calc R
C5 C 0.3834(4) 0.8390(2) 0.21872(15) 0.0377(5) Uani 1 1 d .
H5 H 0.3087 0.8005 0.2735 0.045 Uiso 1 1 calc R
C6 C 0.2095(4) 0.8637(3) 0.13856(16) 0.0501(6) Uani 1 1 d .
H6A H 0.0698 0.8149 0.1492 0.060 Uiso 1 1 calc R
H6B H 0.1750 0.9583 0.1323 0.060 Uiso 1 1 calc R
C7 C 0.4602(4) 0.7066(3) 0.08933(15) 0.0455(5) Uani 1 1 d .
C8 C 0.6601(6) 0.6966(5) 0.0249(2) 0.0772(10) Uani 1 1 d .
H8A H 0.6083 0.6714 -0.0366 0.116 Uiso 1 1 calc R
H8B H 0.7640 0.6301 0.0483 0.116 Uiso 1 1 calc R
H8C H 0.7355 0.7817 0.0219 0.116 Uiso 1 1 calc R
C9 C 0.3234(6) 0.5797(3) 0.0960(3) 0.0810(11) Uani 1 1 d .
H9A H 0.2173 0.5874 0.1463 0.122 Uiso 1 1 calc R
H9B H 0.4232 0.5054 0.1078 0.122 Uiso 1 1 calc R
H9C H 0.2423 0.5653 0.0382 0.122 Uiso 1 1 calc R
C10 C 0.7726(4) 1.2933(2) 0.24602(15) 0.0384(5) Uani 1 1 d .
C11 C 0.7923(6) 1.4343(3) 0.28330(18) 0.0614(7) Uani 1 1 d .
H11A H 0.7446 1.4965 0.2357 0.092 Uiso 1 1 calc R
H11B H 0.9473 1.4521 0.3007 0.092 Uiso 1 1 calc R
H11C H 0.6976 1.4440 0.3372 0.092 Uiso 1 1 calc R
C12 C 0.9116(5) 1.2689(4) 0.16012(19) 0.0637(8) Uani 1 1 d .
H12A H 0.9019 1.1760 0.1430 0.096 Uiso 1 1 calc R
H12B H 1.0671 1.2919 0.1729 0.096 Uiso 1 1 calc R
H12C H 0.8546 1.3231 0.1095 0.096 Uiso 1 1 calc R
C13 C 0.6262(3) 0.8928(2) 0.41730(14) 0.0352(5) Uani 1 1 d .

loop_
_atom_site_aniso_label
_atom_site_aniso_U_11
_atom_site_aniso_U_22
_atom_site_aniso_U_33
_atom_site_aniso_U_23
_atom_site_aniso_U_13
_atom_site_aniso_U_12
Cl1 0.0730(4) 0.0325(3) 0.0535(3) 0.0063(3) -0.0012(3) 0.0059(3)
Cl2 0.0355(3) 0.0638(4) 0.0374(2) 0.0018(2) 0.00673(19) -0.0031(3)
Cl3 0.0447(3) 0.0651(4) 0.0341(2) 0.0038(3) -0.0095(2) -0.0021(3)
O1 0.0335(8) 0.0336(8) 0.0455(8) -0.0040(6) -0.0040(6) 0.0041(6)
O2 0.0461(10) 0.0506(10) 0.0634(11) 0.0216(8) -0.0160(8) -0.0058(7)
O3 0.0409(9) 0.0376(9) 0.0515(8) 0.0120(7) -0.0125(7) -0.0077(7)
O4 0.0548(10) 0.0460(10) 0.0402(8) -0.0139(7) -0.0134(7) 0.0131(7)
O5 0.0609(11) 0.0562(11) 0.0345(8) -0.0042(8) -0.0085(7) 0.0115(8)
O6 0.0281(7) 0.0412(9) 0.0429(7) -0.0026(7) 0.0057(6) 0.0007(6)
C1 0.0387(12) 0.0317(11) 0.0476(11) -0.0028(9) -0.0005(9) 0.0043(8)
C2 0.0399(11) 0.0325(11) 0.0315(9) -0.0038(8) -0.0016(8) 0.0002(9)
C3 0.0287(10) 0.0304(11) 0.0282(9) -0.0008(8) 0.0014(7) 0.0021(7)
C4 0.0346(10) 0.0345(12) 0.0288(9) -0.0013(8) -0.0003(8) 0.0042(8)
C5 0.0397(12) 0.0394(13) 0.0340(11) -0.0059(9) -0.0039(9) 0.0011(9)
C6 0.0478(13) 0.0557(16) 0.0464(13) -0.0175(11) -0.0126(11) 0.0072(12)
C7 0.0529(14) 0.0452(13) 0.0381(10) -0.0142(10) -0.0093(9) 0.0068(11)
C8 0.0687(19) 0.110(3) 0.0530(14) -0.0153(18) 0.0034(13) 0.026(2)
C9 0.085(2) 0.0527(19) 0.104(3) -0.0125(17) -0.032(2) -0.0091(16)
C10 0.0435(12) 0.0346(12) 0.0369(11) 0.0043(9) -0.0089(9) -0.0023(9)
C11 0.096(2) 0.0341(13) 0.0538(13) 0.0035(12) -0.0152(14) -0.0052(14)
C12 0.0656(17) 0.082(2) 0.0438(13) 0.0011(13) -0.0001(12) 0.0049(15)
C13 0.0356(10) 0.0379(12) 0.0320(9) 0.0015(8) -0.0006(8) 0.0016(9)

loop_
_atom_type_symbol
_atom_type_description
_atom_type_scat_dispersion_real
_atom_type_scat_dispersion_imag
_atom_type_scat_source
C C 0.0033 0.0016 'International Tables Vol C Tables 4.2.6.8 and 6.1.1.4'
H H 0.0000 0.0000 'International Tables Vol C Tables 4.2.6.8 and 6.1.1.4'
O O 0.0106 0.0060 'International Tables Vol C Tables 4.2.6.8 and 6.1.1.4'
Cl Cl 0.1484 0.1585 'International Tables Vol C Tables 4.2.6.8 and 6.1.1.4'

loop_
_geom_angle_atom_site_label_1
_geom_angle_atom_site_label_2
_geom_angle_atom_site_label_3
_geom_angle
C1 O1 C4 108.11(15)
C10 O2 C1 111.10(17)
C2 O3 C10 110.11(16)
C5 O4 C7 108.31(16)
C6 O5 C7 106.61(17)
C3 O6 H6 109.5
O1 C1 O2 110.02(18)
O1 C1 C2 107.39(17)
O2 C1 C2 104.03(18)
O1 C1 H1 111.7
O2 C1 H1 111.7
C2 C1 H1 111.7
O3 C2 C1 106.33(16)
O3 C2 C3 109.91(17)
C1 C2 C3 104.99(16)
O3 C2 H2 111.8
C1 C2 H2 111.8
C3 C2 H2 111.8
O6 C3 C13 106.16(15)
O6 C3 C4 110.90(15)
C13 C3 C4 116.27(16)
O6 C3 C2 112.54(17)
C13 C3 C2 109.64(16)
C4 C3 C2 101.50(15)
O1 C4 C5 107.30(16)
O1 C4 C3 104.82(15)
C5 C4 C3 124.10(16)
O1 C4 H4 106.5
C5 C4 H4 106.5
C3 C4 H4 106.5
O4 C5 C4 108.93(17)
O4 C5 C6 104.37(16)
C4 C5 C6 111.43(18)
O4 C5 H5 110.6
C4 C5 H5 110.6
C6 C5 H5 110.6
O5 C6 C5 103.31(18)
O5 C6 H6A 111.1
C5 C6 H6A 111.1
O5 C6 H6B 111.1
C5 C6 H6B 111.1
H6A C6 H6B 109.1
O5 C7 O4 104.72(18)
O5 C7 C9 110.8(2)
O4 C7 C9 110.4(2)
O5 C7 C8 108.2(2)
O4 C7 C8 108.4(2)
C9 C7 C8 113.9(3)
C7 C8 H8A 109.5
C7 C8 H8B 109.5
H8A C8 H8B 109.5
C7 C8 H8C 109.5
H8A C8 H8C 109.5
H8B C8 H8C 109.5
C7 C9 H9A 109.5
C7 C9 H9B 109.5
H9A C9 H9B 109.5
C7 C9 H9C 109.5
H9A C9 H9C 109.5
H9B C9 H9C 109.5
O2 C10 O3 105.66(17)
O2 C10 C12 109.2(2)
O3 C10 C12 109.1(2)
O2 C10 C11 111.1(2)
O3 C10 C11 107.90(17)
C12 C10 C11 113.5(2)
C10 C11 H11A 109.5
C10 C11 H11B 109.5
H11A C11 H11B 109.5
C10 C11 H11C 109.5
H11A C11 H11C 109.5
H11B C11 H11C 109.5
C10 C12 H12A 109.5
C10 C12 H12B 109.5
H12A C12 H12B 109.5
C10 C12 H12C 109.5
H12A C12 H12C 109.5
H12B C12 H12C 109.5
C3 C13 Cl2 111.44(13)
C3 C13 Cl1 111.36(14)
Cl2 C13 Cl1 108.91(12)
C3 C13 Cl3 110.02(14)
Cl2 C13 Cl3 107.98(11)
Cl1 C13 Cl3 106.96(11)

loop_
_geom_bond_atom_site_label_1
_geom_bond_atom_site_label_2
_geom_bond_distance
Cl1 C13 1.768(2)
Cl2 C13 1.765(2)
Cl3 C13 1.789(2)
O1 C1 1.405(3)
O1 C4 1.438(2)
O2 C10 1.416(3)
O2 C1 1.416(3)
O3 C2 1.404(3)
O3 C10 1.448(3)
O4 C5 1.428(3)
O4 C7 1.433(2)
O5 C6 1.411(3)
O5 C7 1.421(3)
O6 C3 1.395(2)
O6 H6 0.8200
C1 C2 1.532(3)
C1 H1 0.9800
C2 C3 1.572(3)
C2 H2 0.9800
C3 C13 1.558(3)
C3 C4 1.562(3)
C4 C5 1.527(3)
C4 H4 0.9800
C5 C6 1.547(3)
C5 H5 0.9800
C6 H6A 0.9700
C6 H6B 0.9700
C7 C9 1.505(4)
C7 C8 1.506(4)
C8 H8A 0.9600
C8 H8B 0.9600
C8 H8C 0.9600
C9 H9A 0.9600
C9 H9B 0.9600
C9 H9C 0.9600
C10 C12 1.502(4)
C10 C11 1.509(4)
C11 H11A 0.9600
C11 H11B 0.9600
C11 H11C 0.9600
C12 H12A 0.9600
C12 H12B 0.9600
C12 H12C 0.9600

loop_
_geom_torsion_atom_site_label_1
_geom_torsion_atom_site_label_2
_geom_torsion_atom_site_label_3
_geom_torsion_atom_site_label_4
_geom_torsion
C4 O1 C1 O2 82.3(2)
C4 O1 C1 C2 -30.3(2)
C10 O2 C1 O1 -131.28(19)
C10 O2 C1 C2 -16.5(2)
C10 O3 C2 C1 0.0(2)
C10 O3 C2 C3 113.12(18)
O1 C1 C2 O3 126.42(18)
O2 C1 C2 O3 9.8(2)
O1 C1 C2 C3 9.9(2)
O2 C1 C2 C3 -106.68(19)
O3 C2 C3 O6 16.4(2)
C1 C2 C3 O6 130.41(17)
O3 C2 C3 C13 134.32(16)
C1 C2 C3 C13 -111.69(18)
O3 C2 C3 C4 -102.17(17)
C1 C2 C3 C4 11.8(2)
C1 O1 C4 C5 171.80(16)
C1 O1 C4 C3 38.2(2)
O6 C3 C4 O1 -149.19(17)
C13 C3 C4 O1 89.44(19)
C2 C3 C4 O1 -29.43(19)
O6 C3 C4 C5 87.4(2)
C13 C3 C4 C5 -34.0(3)
C2 C3 C4 C5 -152.85(19)
C7 O4 C5 C4 -124.64(19)
C7 O4 C5 C6 -5.5(2)
O1 C4 C5 O4 166.63(15)
C3 C4 C5 O4 -71.1(2)
O1 C4 C5 C6 52.0(2)
C3 C4 C5 C6 174.32(18)
C7 O5 C6 C5 32.3(2)
O4 C5 C6 O5 -16.2(2)
C4 C5 C6 O5 101.2(2)
C6 O5 C7 O4 -36.6(2)
C6 O5 C7 C9 82.4(3)
C6 O5 C7 C8 -152.1(2)
C5 O4 C7 O5 25.3(2)
C5 O4 C7 C9 -93.9(3)
C5 O4 C7 C8 140.7(3)
C1 O2 C10 O3 16.8(3)
C1 O2 C10 C12 134.1(2)
C1 O2 C10 C11 -100.0(2)
C2 O3 C10 O2 -9.9(2)
C2 O3 C10 C12 -127.2(2)
C2 O3 C10 C11 109.1(2)
O6 C3 C13 Cl2 -174.13(13)
C4 C3 C13 Cl2 -50.3(2)
C2 C3 C13 Cl2 64.06(19)
O6 C3 C13 Cl1 -52.29(18)
C4 C3 C13 Cl1 71.56(19)
C2 C3 C13 Cl1 -174.09(13)
O6 C3 C13 Cl3 66.13(18)
C4 C3 C13 Cl3 -170.01(13)
C2 C3 C13 Cl3 -55.67(19)
